data_4505720
loop_
_publ_author_name
'Bhogala, Balakrishna R.'
'Nangia, Ashwini'

_publ_section_title
;
 Cocrystals of 1,3,5-Cyclohexanetricarboxylic Acid with
 4,4&#x2018;-Bipyridine Homologues:&#x2009;
 Acid&#x00B7;&#x00B7;&#x00B7;Pyridine Hydrogen Bonding in Neutral and
 Ionic Complexes
;
_journal_issue 4
_journal_name_full 'Crystal Growth &amp; Design'
_journal_page_first 547
_journal_paper_doi 10.1021/cg034047i
_journal_volume 3
_journal_year 2003
_chemical_formula_moiety '(C9 H11 O6).0.5(C20 H18 N2)'
_chemical_formula_sum 'C19 H20 N O6'
_chemical_formula_weight 358.36
_chemical_melting_point '518 '
_chemical_name_systematic
; 
 1,3,5-cyclohexanetricarboxylate - 1,4-bis(2-(4-pyridinium)ethenyl)benzene
;
_space_group_IT_number 14
_symmetry_cell_setting monoclinic
_symmetry_space_group_name_Hall '-P 2ybc'
_symmetry_space_group_name_H-M 'P 1 21/c 1'
_atom_sites_solution_hydrogens geom
_atom_sites_solution_primary direct
_atom_sites_solution_secondary difmap
_audit_creation_method SHELXL-97
_cell_angle_alpha 90.00
_cell_angle_beta 95.48(3)
_cell_angle_gamma 90.00
_cell_formula_units_Z 4
_cell_length_a 4.7854(10)
_cell_length_b 14.251(3)
_cell_length_c 24.648(5)
_cell_measurement_reflns_used 25
_cell_measurement_temperature 293(2)
_cell_measurement_theta_max 18.24
_cell_measurement_theta_min 9.12
_cell_volume 1673.2(6)
_computing_cell_refinement 'CAD4 data collection software'
_computing_data_collection 'CAD4 data collection software'
_computing_data_reduction 'XTAL 3.5'
_computing_molecular_graphics 'PLOTON (Spek, 1992)'
_computing_publication_material 'SHELXL-97 (Sheldrick, 1997)'
_computing_structure_refinement 'SHELXL-97 (Sheldrick, 1997)'
_computing_structure_solution 'SHELXS-97 (Sheldrick, 1990)'
_diffrn_ambient_temperature 293(2)
_diffrn_measured_fraction_theta_full 0.994
_diffrn_measured_fraction_theta_max 0.994
_diffrn_measurement_device_type 'Enraf Nonius MACH-3'
_diffrn_measurement_method '\w scans'
_diffrn_radiation_monochromator graphite
_diffrn_radiation_source 'fine-focus sealed tube'
_diffrn_radiation_type MoK\a
_diffrn_radiation_wavelength 0.71073
_diffrn_reflns_av_R_equivalents 0.0256
_diffrn_reflns_av_sigmaI/netI 0.0736
_diffrn_reflns_limit_h_max 6
_diffrn_reflns_limit_h_min 0
_diffrn_reflns_limit_k_max 18
_diffrn_reflns_limit_k_min 0
_diffrn_reflns_limit_l_max 31
_diffrn_reflns_limit_l_min -31
_diffrn_reflns_number 4241
_diffrn_reflns_theta_full 27.43
_diffrn_reflns_theta_max 27.43
_diffrn_reflns_theta_min 1.65
_diffrn_standards_decay_% 1
_diffrn_standards_interval_count 150
_diffrn_standards_interval_time 90
_diffrn_standards_number 3
_exptl_absorpt_coefficient_mu 0.107
_exptl_absorpt_correction_type none
_exptl_crystal_colour 'Orange red'
_exptl_crystal_density_diffrn 1.423
_exptl_crystal_density_method 'not measured'
_exptl_crystal_description Cubic
_exptl_crystal_F_000 756
_exptl_crystal_preparation 'Methanol - Chloroform (1:3)'
_exptl_crystal_size_max 0.45
_exptl_crystal_size_mid 0.39
_exptl_crystal_size_min 0.37
_refine_diff_density_max 0.207
_refine_diff_density_min -0.184
_refine_diff_density_rms 0.048
_refine_ls_extinction_method none
_refine_ls_goodness_of_fit_ref 1.061
_refine_ls_hydrogen_treatment mixed
_refine_ls_matrix_type full
_refine_ls_number_parameters 247
_refine_ls_number_reflns 3804
_refine_ls_number_restraints 0
_refine_ls_restrained_S_all 1.061
_refine_ls_R_factor_all 0.1288
_refine_ls_R_factor_gt 0.0493
_refine_ls_shift/su_max 0.000
_refine_ls_shift/su_mean 0.000
_refine_ls_structure_factor_coef Fsqd
_refine_ls_weighting_details 'calc w=1/[\s^2^(Fo^2^)+(0.0426P)^2^+0.0000P] where P=(Fo^2^+2Fc^2^)/3'
_refine_ls_weighting_scheme calc
_refine_ls_wR_factor_gt 0.0925
_refine_ls_wR_factor_ref 0.1260
_reflns_number_gt 1861
_reflns_number_total 3804
_reflns_threshold_expression >2sigma(I)
_cod_data_source_file cg034047isi20030514_075720.cif
_cod_data_source_block 4
_cod_depositor_comments
;
The following automatic conversions were performed:

'_symmetry_cell_setting' value 'Monoclinic' changed to 'monoclinic'
according to /home/saulius/struct/CIF-dictionaries/cif_core.dic
dictionary named 'cif_core.dic' version 2.4.1 from
2010-06-29.

'_exptl_absorpt_correction_type' value 'None' changed to
'none' according to
/home/saulius/struct/CIF-dictionaries/cif_core.dic dictionary named
'cif_core.dic' version 2.4.1 from 2010-06-29.

Automatic conversion script
Id: cif_fix_values 1715 2011-07-08 13:25:40Z adriana 
;
_cod_original_sg_symbol_H-M 'P 21 /c'
_cod_database_code 4505720

loop_
_symmetry_equiv_pos_as_xyz
'x, y, z'
'-x, y+1/2, -z+1/2'
'-x, -y, -z'
'x, -y-1/2, z-1/2'

loop_
_atom_site_label
_atom_site_type_symbol
_atom_site_fract_x
_atom_site_fract_y
_atom_site_fract_z
_atom_site_U_iso_or_equiv
_atom_site_adp_type
_atom_site_occupancy
_atom_site_symmetry_multiplicity
_atom_site_calc_flag
_atom_site_refinement_flags
O4 O 0.0584(4) 0.78057(12) 0.25708(6) 0.0406(5) Uani 1 1 d .
O5 O 0.1345(4) 0.42051(12) 0.29407(7) 0.0464(5) Uani 1 1 d .
C14 C 0.9887(5) 0.53945(18) 0.10925(9) 0.0326(6) Uani 1 1 d .
H14A H 1.0279 0.4763 0.1159 0.039 Uiso 1 1 calc R
C12 C 1.3134(5) 0.53802(17) 0.03537(9) 0.0279(5) Uani 1 1 d .
O3 O -0.1802(5) 0.84126(14) 0.32188(7) 0.0593(6) Uani 1 1 d .
O2 O 0.2942(5) 0.61658(15) 0.53591(8) 0.0508(6) Uani 1 1 d .
C13 C 1.1167(5) 0.58126(18) 0.07018(9) 0.0317(6) Uani 1 1 d .
H13A H 1.0776 0.6446 0.0643 0.038 Uiso 1 1 calc R
O6 O -0.1118(5) 0.38991(13) 0.36370(7) 0.0533(6) Uani 1 1 d .
C15 C 0.7910(5) 0.58521(17) 0.14250(9) 0.0298(6) Uani 1 1 d .
C1 C 0.2007(6) 0.64972(16) 0.44198(9) 0.0303(6) Uani 1 1 d .
H1A H 0.4054 0.6530 0.4423 0.036 Uiso 1 1 calc R
C9 C 0.0473(6) 0.44065(17) 0.34078(9) 0.0316(6) Uani 1 1 d .
O1 O -0.0731(5) 0.70832(15) 0.51195(7) 0.0606(6) Uani 1 1 d .
N N 0.4148(5) 0.66581(16) 0.20727(8) 0.0369(5) Uani 1 1 d .
C8 C -0.0149(6) 0.78424(17) 0.30663(9) 0.0312(6) Uani 1 1 d .
C11 C 1.4467(5) 0.59499(17) -0.00064(10) 0.0335(6) Uani 1 1 d .
H11A H 1.4113 0.6592 -0.0013 0.050 Uiso 1 1 calc R
C6 C 0.1034(6) 0.55125(16) 0.42270(8) 0.0307(6) Uani 1 1 d .
H6A H 0.2046 0.5044 0.4454 0.037 Uiso 1 1 calc R
H6B H -0.0950 0.5443 0.4269 0.037 Uiso 1 1 calc R
C19 C 0.7158(6) 0.67995(18) 0.13702(10) 0.0377(7) Uani 1 1 d .
H19A H 0.7919 0.7170 0.1111 0.045 Uiso 1 1 calc R
C5 C 0.1528(5) 0.53425(15) 0.36307(9) 0.0277(5) Uani 1 1 d .
H5A H 0.3555 0.5369 0.3603 0.033 Uiso 1 1 calc R
C2 C 0.0709(6) 0.72672(17) 0.40437(9) 0.0341(6) Uani 1 1 d .
H2A H -0.1295 0.7295 0.4075 0.041 Uiso 1 1 calc R
H2B H 0.1511 0.7868 0.4159 0.041 Uiso 1 1 calc R
C7 C 0.1242(6) 0.66314(18) 0.49975(10) 0.0344(6) Uani 1 1 d .
C18 C 0.5300(6) 0.7182(2) 0.16990(10) 0.0402(7) Uani 1 1 d .
H18A H 0.4830 0.7814 0.1663 0.048 Uiso 1 1 calc R
C3 C 0.1210(5) 0.70961(16) 0.34482(9) 0.0289(6) Uani 1 1 d .
H3A H 0.3239 0.7112 0.3421 0.035 Uiso 1 1 calc R
C4 C 0.0137(5) 0.61255(16) 0.32685(9) 0.0290(6) Uani 1 1 d .
H4A H 0.0516 0.6019 0.2894 0.035 Uiso 1 1 calc R
H4B H -0.1880 0.6102 0.3283 0.035 Uiso 1 1 calc R
C16 C 0.6637(5) 0.53294(19) 0.18170(10) 0.0367(6) Uani 1 1 d .
H16A H 0.7069 0.4697 0.1864 0.044 Uiso 1 1 calc R
C17 C 0.4769(6) 0.5741(2) 0.21298(10) 0.0414(7) Uani 1 1 d .
H17A H 0.3921 0.5384 0.2384 0.050 Uiso 1 1 calc R
C10 C 1.3701(5) 0.44197(17) 0.03529(9) 0.0327(6) Uani 1 1 d .
H10A H 1.2842 0.4024 0.0587 0.049 Uiso 1 1 calc R
H21 H 0.224(8) 0.623(2) 0.5682(14) 0.093(13) Uiso 1 1 d .
H20 H 0.039(8) 0.351(3) 0.2683(15) 0.113(13) Uiso 1 1 d .
H0A H 0.274(7) 0.699(2) 0.2285(12) 0.078(10) Uiso 1 1 d .

loop_
_atom_site_aniso_label
_atom_site_aniso_U_11
_atom_site_aniso_U_22
_atom_site_aniso_U_33
_atom_site_aniso_U_23
_atom_site_aniso_U_13
_atom_site_aniso_U_12
O4 0.0604(13) 0.0374(10) 0.0256(9) 0.0081(8) 0.0131(9) 0.0127(10)
O5 0.0746(15) 0.0338(10) 0.0339(10) -0.0124(8) 0.0210(10) -0.0112(10)
C14 0.0344(15) 0.0338(14) 0.0304(13) -0.0016(11) 0.0070(12) 0.0048(12)
C12 0.0218(13) 0.0370(14) 0.0256(12) 0.0012(11) 0.0059(10) 0.0039(12)
O3 0.0904(17) 0.0512(13) 0.0391(11) 0.0069(10) 0.0210(11) 0.0329(13)
O2 0.0643(14) 0.0634(14) 0.0250(10) 0.0057(10) 0.0052(10) -0.0018(12)
C13 0.0309(14) 0.0325(14) 0.0318(13) 0.0006(11) 0.0039(11) 0.0058(12)
O6 0.0926(16) 0.0418(11) 0.0280(9) -0.0065(9) 0.0191(11) -0.0278(12)
C15 0.0258(14) 0.0368(14) 0.0268(12) -0.0030(11) 0.0016(11) 0.0002(12)
C1 0.0429(15) 0.0269(13) 0.0213(12) -0.0012(10) 0.0039(11) -0.0050(12)
C9 0.0486(17) 0.0254(13) 0.0214(12) -0.0001(10) 0.0058(12) -0.0015(13)
O1 0.0861(17) 0.0598(14) 0.0391(11) -0.0034(10) 0.0228(11) 0.0179(13)
N 0.0354(13) 0.0439(14) 0.0327(12) -0.0092(11) 0.0094(10) 0.0027(11)
C8 0.0453(16) 0.0221(12) 0.0268(12) 0.0005(10) 0.0074(12) -0.0020(12)
C11 0.0350(15) 0.0319(14) 0.0345(13) 0.0044(11) 0.0087(12) 0.0067(12)
C6 0.0460(16) 0.0234(12) 0.0228(12) 0.0011(10) 0.0043(11) -0.0027(12)
C19 0.0378(16) 0.0372(15) 0.0399(15) -0.0015(12) 0.0128(13) -0.0031(13)
C5 0.0357(14) 0.0235(12) 0.0241(12) -0.0022(10) 0.0039(11) -0.0017(11)
C2 0.0511(17) 0.0251(13) 0.0263(12) -0.0043(10) 0.0046(12) -0.0051(13)
C7 0.0513(17) 0.0269(13) 0.0251(13) -0.0037(11) 0.0045(13) -0.0106(13)
C18 0.0417(17) 0.0360(15) 0.0442(15) -0.0030(13) 0.0097(14) 0.0022(13)
C3 0.0368(15) 0.0256(13) 0.0246(12) -0.0002(10) 0.0039(11) -0.0048(12)
C4 0.0371(15) 0.0299(13) 0.0206(11) -0.0020(10) 0.0055(11) -0.0015(12)
C16 0.0420(16) 0.0355(14) 0.0342(14) 0.0046(12) 0.0121(13) 0.0084(13)
C17 0.0457(17) 0.0483(17) 0.0316(14) 0.0033(13) 0.0109(13) 0.0054(15)
C10 0.0320(15) 0.0350(14) 0.0327(13) 0.0074(11) 0.0107(12) 0.0020(12)

loop_
_atom_type_symbol
_atom_type_description
_atom_type_scat_dispersion_real
_atom_type_scat_dispersion_imag
_atom_type_scat_source
C C 0.0033 0.0016 'International Tables Vol C Tables 4.2.6.8 and 6.1.1.4'
H H 0.0000 0.0000 'International Tables Vol C Tables 4.2.6.8 and 6.1.1.4'
N N 0.0061 0.0033 'International Tables Vol C Tables 4.2.6.8 and 6.1.1.4'
O O 0.0106 0.0060 'International Tables Vol C Tables 4.2.6.8 and 6.1.1.4'

loop_
_geom_angle_atom_site_label_1
_geom_angle_atom_site_label_2
_geom_angle_atom_site_label_3
_geom_angle
_geom_angle_site_symmetry_1
C13 C14 C15 125.0(2) .
C10 C12 C11 117.8(2) .
C10 C12 C13 123.2(2) .
C11 C12 C13 118.9(2) .
C14 C13 C12 126.9(2) .
C19 C15 C16 117.0(2) .
C19 C15 C14 123.3(2) .
C16 C15 C14 119.7(2) .
C7 C1 C2 111.0(2) .
C7 C1 C6 108.17(19) .
C2 C1 C6 111.93(19) .
O6 C9 O5 123.1(2) .
O6 C9 C5 123.6(2) .
O5 C9 C5 113.2(2) .
C18 N C17 120.7(2) .
O3 C8 O4 123.8(2) .
O3 C8 C3 121.8(2) .
O4 C8 C3 114.4(2) .
C10 C11 C12 121.6(2) 3_865
C5 C6 C1 111.77(18) .
C18 C19 C15 120.1(2) .
C9 C5 C6 114.34(19) .
C9 C5 C4 108.55(19) .
C6 C5 C4 110.14(18) .
C3 C2 C1 112.05(19) .
O1 C7 O2 123.0(2) .
O1 C7 C1 124.6(3) .
O2 C7 C1 112.4(2) .
N C18 C19 121.0(3) .
C8 C3 C4 109.96(19) .
C8 C3 C2 112.6(2) .
C4 C3 C2 110.12(18) .
C3 C4 C5 111.94(19) .
C17 C16 C15 120.7(2) .
N C17 C16 120.5(3) .
C11 C10 C12 120.6(2) 3_865

loop_
_geom_bond_atom_site_label_1
_geom_bond_atom_site_label_2
_geom_bond_distance
_geom_bond_site_symmetry_2
O4 C8 1.304(3) .
O5 C9 1.294(3) .
C14 C13 1.330(3) .
C14 C15 1.463(3) .
C12 C10 1.396(3) .
C12 C11 1.401(3) .
C12 C13 1.468(3) .
O3 C8 1.218(3) .
O2 C7 1.326(3) .
O6 C9 1.226(3) .
C15 C19 1.401(3) .
C15 C16 1.404(3) .
C1 C7 1.516(3) .
C1 C2 1.529(3) .
C1 C6 1.540(3) .
C9 C5 1.511(3) .
O1 C7 1.204(3) .
N C18 1.344(3) .
N C17 1.344(3) .
C8 C3 1.524(3) .
C11 C10 1.385(3) 3_865
C6 C5 1.530(3) .
C19 C18 1.372(3) .
C5 C4 1.540(3) .
C2 C3 1.529(3) .
C3 C4 1.526(3) .
C16 C17 1.367(3) .
C10 C11 1.385(3) 3_865
